data_7243389
loop_
_publ_author_name
'Ejarque, Daniel'
'Calvet, Teresa'
'Font-Bardia, Merc\`e'
'Pons, Josefina'

_publ_section_title
;
 Steric crowding of a series of pyridine based ligands influencing the
 photophysical properties of Zn(II) complexes
;
_journal_issue 35
_journal_name_full CrystEngComm
_journal_page_first 6199
_journal_page_last 6213
_journal_paper_doi 10.1039/D1CE00833A
_journal_volume 23
_journal_year 2021
_chemical_formula_moiety 'C37 H31 N5 O6 Zn, 2(C3 H7 N O)'
_chemical_formula_sum 'C43 H45 N7 O8 Zn'
_chemical_formula_weight 853.23
_space_group_crystal_system monoclinic
_space_group_IT_number 15
_space_group_name_Hall '-C 2yc'
_space_group_name_H-M_alt 'C 1 2/c 1'
_atom_sites_solution_hydrogens geom
_audit_creation_method SHELXL-2018/3
_audit_update_record
;
2021-05-14 deposited with the CCDC.	2021-07-26 downloaded from the CCDC.
;
_cell_angle_alpha 90
_cell_angle_beta 115.059(8)
_cell_angle_gamma 90
_cell_formula_units_Z 4
_cell_length_a 33.183(7)
_cell_length_b 8.9246(18)
_cell_length_c 15.409(3)
_cell_measurement_reflns_used 9208
_cell_measurement_temperature 100(2)
_cell_measurement_theta_max 30.40
_cell_measurement_theta_min 2.64
_cell_volume 4133.8(15)
_computing_cell_refinement 'Bruker SAINT'
_computing_data_collection 'Bruker APEX3'
_computing_data_reduction 'Bruker SAINT'
_computing_molecular_graphics 'Bruker SHELXTL'
_computing_publication_material 'Bruker SHELXTL'
_computing_structure_refinement 'SHELXL-2018/3 (Sheldrick, 2018)'
_computing_structure_solution 'SHELXT 2014/5 (Sheldrick, 2014)'
_diffrn_ambient_temperature 100(2)
_diffrn_measured_fraction_theta_full 0.999
_diffrn_measured_fraction_theta_max 0.992
_diffrn_measurement_device_type 'D8 Venture'
_diffrn_measurement_method '\f and \w scans'
_diffrn_radiation_type MoK\a
_diffrn_radiation_wavelength 0.71073
_diffrn_reflns_av_R_equivalents 0.1001
_diffrn_reflns_av_unetI/netI 0.0699
_diffrn_reflns_Laue_measured_fraction_full 0.999
_diffrn_reflns_Laue_measured_fraction_max 0.992
_diffrn_reflns_limit_h_max 47
_diffrn_reflns_limit_h_min -47
_diffrn_reflns_limit_k_max 12
_diffrn_reflns_limit_k_min -12
_diffrn_reflns_limit_l_max 22
_diffrn_reflns_limit_l_min -20
_diffrn_reflns_number 45954
_diffrn_reflns_point_group_measured_fraction_full 0.999
_diffrn_reflns_point_group_measured_fraction_max 0.992
_diffrn_reflns_theta_full 25.242
_diffrn_reflns_theta_max 30.624
_diffrn_reflns_theta_min 2.381
_diffrn_source microfocus
_exptl_absorpt_coefficient_mu 0.656
_exptl_absorpt_correction_T_max 0.7461
_exptl_absorpt_correction_T_min 0.6052
_exptl_absorpt_correction_type multi-scan
_exptl_absorpt_process_details sadabs
_exptl_crystal_colour colourless
_exptl_crystal_density_diffrn 1.371
_exptl_crystal_description prism
_exptl_crystal_F_000 1784
_exptl_crystal_size_max 0.260
_exptl_crystal_size_mid 0.130
_exptl_crystal_size_min 0.040
_refine_diff_density_max 1.313
_refine_diff_density_min -1.046
_refine_diff_density_rms 0.092
_refine_ls_extinction_method none
_refine_ls_goodness_of_fit_ref 1.059
_refine_ls_hydrogen_treatment constr
_refine_ls_matrix_type full
_refine_ls_number_parameters 315
_refine_ls_number_reflns 6337
_refine_ls_number_restraints 5
_refine_ls_restrained_S_all 1.064
_refine_ls_R_factor_all 0.1230
_refine_ls_R_factor_gt 0.0763
_refine_ls_shift/su_max 0.000
_refine_ls_shift/su_mean 0.000
_refine_ls_structure_factor_coef Fsqd
_refine_ls_weighting_details 'w=1/[\s^2^(Fo^2^)+(0.0444P)^2^+22.5875P] where P=(Fo^2^+2Fc^2^)/3'
_refine_ls_weighting_scheme calc
_refine_ls_wR_factor_gt 0.1496
_refine_ls_wR_factor_ref 0.1701
_reflns_Friedel_coverage 0.000
_reflns_number_gt 4298
_reflns_number_total 6337
_reflns_threshold_expression 'I > 2\s(I)'
_cod_data_source_file d1ce00833a2.cif
_cod_data_source_block C20ZB67_0m_b1
_cod_depositor_comments 'Adding full bibliography for 7243387--7243392.cif.'
_cod_original_sg_symbol_H-M 'C 2/c'
_cod_database_code 7243389
_shelx_shelxl_version_number 2018/3
_shelx_space_group_comment
;
The symmetry employed for this shelxl refinement is uniquely defined
by the following loop, which should always be used as a source of
symmetry information in preference to the above space-group names.
They are only intended as comments.
;

loop_
_space_group_symop_operation_xyz
'x, y, z'
'-x, y, -z+1/2'
'x+1/2, y+1/2, z'
'-x+1/2, y+1/2, -z+1/2'
'-x, -y, -z'
'x, -y, z-1/2'
'-x+1/2, -y+1/2, -z'
'x+1/2, -y+1/2, z-1/2'

loop_
_atom_site_label
_atom_site_type_symbol
_atom_site_fract_x
_atom_site_fract_y
_atom_site_fract_z
_atom_site_U_iso_or_equiv
_atom_site_adp_type
_atom_site_occupancy
_atom_site_site_symmetry_order
_atom_site_calc_flag
_atom_site_refinement_flags_posn
_atom_site_refinement_flags_adp
_atom_site_refinement_flags_occupancy
_atom_site_disorder_assembly
_atom_site_disorder_group
Zn1 Zn 0.000000 0.24553(6) 0.250000 0.02030(14) Uani 1 2 d S T P . .
N1 N 0.14338(10) 0.3824(4) 0.5526(2) 0.0341(7) Uani 1 1 d . U . . .
H1A H 0.171573 0.373933 0.570248 0.041 Uiso 1 1 calc R U . . .
O1 O 0.04610(7) 0.3889(2) 0.32994(17) 0.0276(5) Uani 1 1 d . . . . .
O2 O 0.08236(8) 0.1939(3) 0.41889(18) 0.0294(6) Uani 1 1 d . . . . .
C2 C 0.11563(11) 0.4344(4) 0.4591(2) 0.0246(6) Uani 1 1 d . U . . .
O3 O 0.08730(10) 0.3765(3) 0.5990(2) 0.0424(7) Uani 1 1 d . . . . .
N2 N 0.02940(9) 0.1878(3) 0.1531(2) 0.0244(6) Uani 1 1 d . . . . .
N3 N 0.000000 0.0144(4) 0.250000 0.0194(7) Uani 1 2 d S T P . .
C1 C 0.07835(11) 0.3291(4) 0.3989(2) 0.0215(6) Uani 1 1 d . . . . .
C3 C 0.12534(15) 0.3459(5) 0.6143(3) 0.0405(9) Uani 1 1 d . . . . .
C4 C 0.15604(19) 0.2632(8) 0.7034(3) 0.0751(18) Uani 1 1 d . . . . .
H4A H 0.159730 0.161866 0.687090 0.113 Uiso 1 1 calc R U . . .
H4B H 0.143440 0.262848 0.749173 0.113 Uiso 1 1 calc R U . . .
H4C H 0.184459 0.312214 0.730640 0.113 Uiso 1 1 calc R U . . .
C5 C 0.12170(11) 0.5626(4) 0.4219(3) 0.0296(8) Uani 1 1 d . . . . .
H5A H 0.098549 0.585182 0.362988 0.035 Uiso 1 1 calc R U . A 1
C6 C 0.15785(18) 0.6781(9) 0.4549(5) 0.038(3) Uani 0.5 1 d G . P B 1
C7 C 0.2023(2) 0.6379(6) 0.5039(5) 0.042(2) Uani 0.5 1 d G . P B 1
H7A H 0.210420 0.537310 0.510681 0.051 Uiso 0.5 1 calc R U P B 1
C8 C 0.23467(18) 0.7480(8) 0.5427(5) 0.067(3) Uani 0.5 1 d G . P B 1
H8A H 0.264422 0.721082 0.575495 0.080 Uiso 0.5 1 calc R U P B 1
C9 C 0.2226(3) 0.8983(7) 0.5326(6) 0.082(5) Uani 0.5 1 d G . P B 1
H9A H 0.244208 0.971950 0.558554 0.099 Uiso 0.5 1 calc R U P B 1
C10 C 0.1781(3) 0.9385(7) 0.4836(7) 0.079(6) Uani 0.5 1 d G . P B 1
H10A H 0.169992 1.039046 0.476799 0.095 Uiso 0.5 1 calc R U P B 1
C11 C 0.1457(2) 0.8284(10) 0.4448(6) 0.050(5) Uani 0.5 1 d G . P B 1
H11A H 0.115990 0.855275 0.411985 0.060 Uiso 0.5 1 calc R U P B 1
C6A C 0.15247(17) 0.6868(6) 0.4785(4) 0.0214(18) Uani 0.5 1 d G . P B 2
C7A C 0.18963(16) 0.6687(5) 0.5650(4) 0.0305(15) Uani 0.5 1 d G . P B 2
H7B H 0.198355 0.573277 0.590261 0.037 Uiso 0.5 1 calc R U P B 2
C8A C 0.21377(15) 0.7932(6) 0.6139(4) 0.041(2) Uani 0.5 1 d G . P B 2
H8B H 0.238634 0.781117 0.671765 0.049 Uiso 0.5 1 calc R U P B 2
C9A C 0.20073(19) 0.9359(5) 0.5762(5) 0.054(3) Uani 0.5 1 d G . P B 2
H9B H 0.216877 1.019180 0.608840 0.065 Uiso 0.5 1 calc R U P B 2
C10A C 0.1636(2) 0.9540(5) 0.4896(6) 0.053(4) Uani 0.5 1 d G . P B 2
H10B H 0.154842 1.049405 0.464410 0.064 Uiso 0.5 1 calc R U P B 2
C11A C 0.13943(19) 0.8294(7) 0.4408(4) 0.035(4) Uani 0.5 1 d G . P B 2
H11B H 0.114562 0.841566 0.382905 0.042 Uiso 0.5 1 calc R U P B 2
C12 C 0.04156(11) 0.2837(4) 0.1017(3) 0.0298(8) Uani 1 1 d . . . . .
H12A H 0.038028 0.385860 0.108214 0.036 Uiso 1 1 calc R U . . .
C13 C 0.05914(12) 0.2373(5) 0.0394(3) 0.0345(8) Uani 1 1 d . . . . .
H13A H 0.067218 0.306776 0.004661 0.041 Uiso 1 1 calc R U . . .
C14 C 0.06444(12) 0.0866(5) 0.0298(3) 0.0332(8) Uani 1 1 d . . . . .
H14 H 0.076311 0.052683 -0.011518 0.040 Uiso 1 1 calc R U . . .
C15A C 0.05201(11) -0.0148(4) 0.0821(3) 0.0291(7) Uani 1 1 d . . . . .
H15 H 0.055345 -0.117262 0.076315 0.035 Uiso 1 1 calc R U . . .
C16 C 0.03449(10) 0.0394(4) 0.1433(2) 0.0232(7) Uani 1 1 d . . . . .
C17 C 0.01790(10) -0.0586(3) 0.1992(2) 0.0213(6) Uani 1 1 d . . . . .
C18 C 0.01929(11) -0.2148(3) 0.1993(3) 0.0271(7) Uani 1 1 d . . . . .
H18A H 0.032823 -0.265858 0.166106 0.033 Uiso 1 1 calc R U . . .
C19 C 0.000000 -0.2920(5) 0.250000 0.0313(12) Uani 1 2 d S T P . .
H19A H 0.000000 -0.396160 0.249999 0.038 Uiso 1 2 calc R U P . .
N4 N 0.19169(10) 0.2216(4) 0.3097(2) 0.0393(8) Uani 1 1 d D U . . .
O4 O 0.2683(7) 0.208(3) 0.382(2) 0.058(3) Uani 0.5 1 d . . P C 1
C20 C 0.2299(3) 0.1415(11) 0.3524(6) 0.0410(14) Uani 0.5 1 d . . P C 1
H20 H 0.228609 0.038577 0.360309 0.049 Uiso 0.5 1 calc R U P C 1
C21 C 0.1891(4) 0.3826(11) 0.3007(9) 0.102(4) Uani 0.5 1 d D . P C 1
H21A H 0.167571 0.409301 0.237737 0.153 Uiso 0.5 1 calc R U P C 1
H21B H 0.217714 0.421653 0.310516 0.153 Uiso 0.5 1 calc R U P C 1
H21C H 0.180457 0.423849 0.347713 0.153 Uiso 0.5 1 calc R U P C 1
C22 C 0.1487(3) 0.1358(13) 0.2810(8) 0.0554(17) Uani 0.5 1 d . . P C 1
H22A H 0.131070 0.146635 0.213318 0.083 Uiso 0.5 1 calc R U P C 1
H22B H 0.132567 0.174608 0.315080 0.083 Uiso 0.5 1 calc R U P C 1
H22C H 0.155175 0.031741 0.296223 0.083 Uiso 0.5 1 calc R U P C 1
C22' C 0.1452(2) 0.2520(13) 0.2840(7) 0.0554(17) Uani 0.5 1 d D . P C 2
H22D H 0.136556 0.341758 0.246209 0.083 Uiso 0.5 1 calc R U P C 2
H22E H 0.140716 0.264891 0.341123 0.083 Uiso 0.5 1 calc R U P C 2
H22F H 0.127532 0.169551 0.247612 0.083 Uiso 0.5 1 calc R U P C 2
C21' C 0.1998(4) 0.238(2) 0.2213(7) 0.102(4) Uani 0.5 1 d D U P C 2
H21D H 0.176496 0.189123 0.168468 0.153 Uiso 0.5 1 calc R U P C 2
H21E H 0.227905 0.193955 0.232244 0.153 Uiso 0.5 1 calc R U P C 2
H21F H 0.200234 0.342847 0.206828 0.153 Uiso 0.5 1 calc R U P C 2
C20' C 0.2242(3) 0.2231(10) 0.3889(6) 0.0410(14) Uani 0.5 1 d . . P C 2
H20' H 0.218830 0.241915 0.442409 0.049 Uiso 0.5 1 calc R U P C 2
O4' O 0.2623(7) 0.202(3) 0.402(2) 0.058(3) Uani 0.5 1 d . . P C 2

loop_
_atom_site_aniso_label
_atom_site_aniso_U_11
_atom_site_aniso_U_22
_atom_site_aniso_U_33
_atom_site_aniso_U_23
_atom_site_aniso_U_13
_atom_site_aniso_U_12
Zn1 0.0205(2) 0.0110(2) 0.0273(3) 0.000 0.00799(19) 0.000
N1 0.0273(15) 0.0443(18) 0.0226(14) -0.0038(13) 0.0026(12) -0.0035(13)
O1 0.0225(11) 0.0203(11) 0.0310(13) 0.0031(10) 0.0027(10) -0.0030(9)
O2 0.0288(13) 0.0224(11) 0.0301(14) 0.0009(10) 0.0058(11) 0.0009(9)
C2 0.0237(15) 0.0280(16) 0.0226(14) -0.0021(12) 0.0104(12) -0.0013(12)
O3 0.0547(18) 0.0415(16) 0.0405(17) -0.0026(13) 0.0295(15) -0.0002(14)
N2 0.0236(13) 0.0222(13) 0.0272(15) 0.0013(11) 0.0105(12) -0.0003(11)
N3 0.0189(17) 0.0157(15) 0.0204(19) 0.000 0.0052(15) 0.000
C1 0.0241(15) 0.0217(15) 0.0203(16) 0.0023(12) 0.0107(13) 0.0008(12)
C3 0.050(2) 0.047(2) 0.0227(19) -0.0082(17) 0.0135(18) -0.0031(19)
C4 0.072(4) 0.114(5) 0.030(2) 0.021(3) 0.013(2) 0.020(4)
C5 0.0237(16) 0.0266(16) 0.040(2) -0.0055(15) 0.0148(15) -0.0032(13)
C6 0.040(5) 0.045(5) 0.042(6) -0.022(4) 0.030(4) -0.017(4)
C7 0.046(5) 0.041(4) 0.052(5) -0.015(4) 0.031(4) -0.016(4)
C8 0.061(6) 0.086(8) 0.075(7) -0.042(7) 0.049(6) -0.043(6)
C9 0.116(10) 0.068(7) 0.104(10) -0.056(7) 0.086(9) -0.070(8)
C10 0.124(14) 0.042(6) 0.130(14) -0.039(8) 0.110(13) -0.037(8)
C11 0.050(7) 0.060(11) 0.062(12) -0.012(8) 0.045(7) -0.007(6)
C6A 0.022(3) 0.020(3) 0.028(4) -0.004(3) 0.016(3) -0.003(3)
C7A 0.029(3) 0.030(4) 0.032(4) -0.008(3) 0.013(3) -0.008(3)
C8A 0.036(4) 0.043(4) 0.046(5) -0.020(4) 0.019(4) -0.016(3)
C9A 0.044(5) 0.032(4) 0.095(8) -0.032(5) 0.038(6) -0.015(4)
C10A 0.043(5) 0.023(4) 0.101(11) -0.008(5) 0.039(6) -0.003(4)
C11A 0.034(5) 0.008(4) 0.065(11) 0.000(5) 0.022(6) -0.002(3)
C12 0.0270(16) 0.0232(16) 0.039(2) 0.0029(13) 0.0136(15) -0.0025(12)
C13 0.0300(16) 0.039(2) 0.036(2) 0.0039(18) 0.0151(15) -0.0054(16)
C14 0.0266(17) 0.045(2) 0.030(2) -0.0059(16) 0.0139(15) -0.0060(15)
C15A 0.0241(16) 0.0303(17) 0.0313(19) -0.0098(15) 0.0103(14) -0.0057(13)
C16 0.0193(14) 0.0211(14) 0.0249(17) -0.0041(12) 0.0051(13) -0.0029(11)
C17 0.0189(14) 0.0188(14) 0.0218(16) -0.0015(12) 0.0044(12) 0.0002(11)
C18 0.0278(16) 0.0149(14) 0.0346(19) -0.0053(12) 0.0093(15) 0.0010(11)
C19 0.031(2) 0.0121(18) 0.041(3) 0.000 0.006(2) 0.000
N4 0.0249(14) 0.047(2) 0.0399(18) -0.0087(15) 0.0080(14) 0.0011(14)
O4 0.013(5) 0.063(3) 0.093(11) 0.041(5) 0.017(3) -0.005(4)
C20 0.029(3) 0.059(4) 0.032(3) 0.011(3) 0.010(2) 0.004(3)
C21 0.060(5) 0.194(13) 0.060(4) 0.014(7) 0.033(4) 0.008(7)
C22 0.030(3) 0.068(4) 0.056(4) 0.001(5) 0.006(3) 0.001(4)
C22' 0.030(3) 0.068(4) 0.056(4) 0.001(5) 0.006(3) 0.001(4)
C21' 0.060(5) 0.194(13) 0.060(4) 0.014(7) 0.033(4) 0.008(7)
C20' 0.029(3) 0.059(4) 0.032(3) 0.011(3) 0.010(2) 0.004(3)
O4' 0.013(5) 0.063(3) 0.093(11) 0.041(5) 0.017(3) -0.005(4)

loop_
_atom_type_symbol
_atom_type_description
_atom_type_scat_dispersion_real
_atom_type_scat_dispersion_imag
_atom_type_scat_source
C C 0.0033 0.0016 'International Tables Vol C Tables 4.2.6.8 and 6.1.1.4'
H H 0.0000 0.0000 'International Tables Vol C Tables 4.2.6.8 and 6.1.1.4'
N N 0.0061 0.0033 'International Tables Vol C Tables 4.2.6.8 and 6.1.1.4'
O O 0.0106 0.0060 'International Tables Vol C Tables 4.2.6.8 and 6.1.1.4'
Zn Zn 0.2839 1.4301 'International Tables Vol C Tables 4.2.6.8 and 6.1.1.4'

loop_
_geom_angle_atom_site_label_1
_geom_angle_atom_site_label_2
_geom_angle_atom_site_label_3
_geom_angle
_geom_angle_site_symmetry_1
_geom_angle_site_symmetry_3
_geom_angle_publ_flag
O1 Zn1 O1 99.20(13) . 2 ?
O1 Zn1 N3 130.40(7) . . ?
O1 Zn1 N3 130.40(7) 2 . ?
O1 Zn1 N2 97.37(11) . . ?
O1 Zn1 N2 100.39(11) 2 . ?
N3 Zn1 N2 76.23(7) . . ?
O1 Zn1 N2 100.39(11) . 2 ?
O1 Zn1 N2 97.37(11) 2 2 ?
N3 Zn1 N2 76.23(7) . 2 ?
N2 Zn1 N2 152.45(15) . 2 ?
C3 N1 C2 120.0(3) . . ?
C3 N1 H1A 120.0 . . ?
C2 N1 H1A 120.0 . . ?
C1 O1 Zn1 114.0(2) . . ?
C5 C2 N1 124.5(3) . . ?
C5 C2 C1 120.1(3) . . ?
N1 C2 C1 115.4(3) . . ?
C12 N2 C16 118.5(3) . . ?
C12 N2 Zn1 126.4(2) . . ?
C16 N2 Zn1 115.1(2) . . ?
C17 N3 C17 121.7(4) 2 . ?
C17 N3 Zn1 119.17(19) 2 . ?
C17 N3 Zn1 119.17(19) . . ?
O2 C1 O1 125.8(3) . . ?
O2 C1 C2 118.5(3) . . ?
O1 C1 C2 115.7(3) . . ?
O3 C3 N1 122.7(4) . . ?
O3 C3 C4 122.1(4) . . ?
N1 C3 C4 115.2(4) . . ?
C3 C4 H4A 109.5 . . ?
C3 C4 H4B 109.5 . . ?
H4A C4 H4B 109.5 . . ?
C3 C4 H4C 109.5 . . ?
H4A C4 H4C 109.5 . . ?
H4B C4 H4C 109.5 . . ?
C2 C5 C6 133.7(5) . . ?
C2 C5 C6A 124.8(4) . . ?
C2 C5 H5A 113.2 . . ?
C6 C5 H5A 113.2 . . ?
C7 C6 C11 120.0 . . ?
C7 C6 C5 121.3(5) . . ?
C11 C6 C5 118.3(5) . . ?
C6 C7 C8 120.0 . . ?
C6 C7 H7A 120.0 . . ?
C8 C7 H7A 120.0 . . ?
C7 C8 C9 120.0 . . ?
C7 C8 C8 104.3(6) . 7_566 ?
C9 C8 C8 96.5(7) . 7_566 ?
C7 C8 H8A 120.0 . . ?
C9 C8 H8A 120.0 . . ?
C8 C8 H8A 68.8 7_566 . ?
C8 C9 C10 120.0 . . ?
C8 C9 H9A 120.0 . . ?
C10 C9 H9A 120.0 . . ?
C11 C10 C9 120.0 . . ?
C11 C10 H10A 120.0 . . ?
C9 C10 H10A 120.0 . . ?
C10 C11 C6 120.0 . . ?
C10 C11 H11A 120.0 . . ?
C6 C11 H11A 120.0 . . ?
C7A C6A C11A 120.0 . . ?
C7A C6A C5 125.2(4) . . ?
C11A C6A C5 114.6(4) . . ?
C6A C7A C8A 120.0 . . ?
C6A C7A H7B 120.0 . . ?
C8A C7A H7B 120.0 . . ?
C9A C8A C7A 120.0 . . ?
C9A C8A C21' 110.4(6) . 6_566 ?
C7A C8A C21' 93.2(6) . 6_566 ?
C9A C8A H8B 120.0 . . ?
C7A C8A H8B 120.0 . . ?
C21' C8A H8B 66.1 6_566 . ?
C10A C9A C8A 120.0 . . ?
C10A C9A H9B 120.0 . . ?
C8A C9A H9B 120.0 . . ?
C9A C10A C11A 120.0 . . ?
C9A C10A H10B 120.0 . . ?
C11A C10A H10B 120.0 . . ?
C10A C11A C6A 120.0 . . ?
C10A C11A H11B 120.0 . . ?
C6A C11A H11B 120.0 . . ?
N2 C12 C13 122.7(3) . . ?
N2 C12 H12A 118.6 . . ?
C13 C12 H12A 118.6 . . ?
C14 C13 C12 118.7(4) . . ?
C14 C13 H13A 120.7 . . ?
C12 C13 H13A 120.7 . . ?
C13 C14 C15A 119.6(4) . . ?
C13 C14 H14 120.2 . . ?
C15A C14 H14 120.2 . . ?
C14 C15A C16 118.8(3) . . ?
C14 C15A H15 120.6 . . ?
C16 C15A H15 120.6 . . ?
N2 C16 C15A 121.7(3) . . ?
N2 C16 C17 114.7(3) . . ?
C15A C16 C17 123.6(3) . . ?
N3 C17 C18 120.6(3) . . ?
N3 C17 C16 114.7(3) . . ?
C18 C17 C16 124.6(3) . . ?
C19 C18 C17 118.3(3) . . ?
C19 C18 H18A 120.8 . . ?
C17 C18 H18A 120.8 . . ?
C18 C19 C18 120.4(4) 2 . ?
C18 C19 H19A 119.8 2 . ?
C18 C19 H19A 119.8 . . ?
C20 N4 C21 125.1(7) . . ?
C20' N4 C22' 130.6(7) . . ?
C20' N4 C21' 118.3(7) . . ?
C22' N4 C21' 108.2(7) . . ?
C20 N4 C22 116.6(6) . . ?
C21 N4 C22 117.9(7) . . ?
O4 C20 N4 120.3(15) . . ?
O4 C20 H20 119.8 . . ?
N4 C20 H20 119.8 . . ?
N4 C21 H21A 109.5 . . ?
N4 C21 H21B 109.5 . . ?
H21A C21 H21B 109.5 . . ?
N4 C21 H21C 109.5 . . ?
H21A C21 H21C 109.5 . . ?
H21B C21 H21C 109.5 . . ?
N4 C22 H22A 109.5 . . ?
N4 C22 H22B 109.5 . . ?
H22A C22 H22B 109.5 . . ?
N4 C22 H22C 109.5 . . ?
H22A C22 H22C 109.5 . . ?
H22B C22 H22C 109.5 . . ?
N4 C22' H22D 109.5 . . ?
N4 C22' H22E 109.5 . . ?
H22D C22' H22E 109.5 . . ?
N4 C22' H22F 109.5 . . ?
H22D C22' H22F 109.5 . . ?
H22E C22' H22F 109.5 . . ?
N4 C21' C8A 165.4(15) . 6_565 ?
N4 C21' H21D 109.5 . . ?
C8A C21' H21D 66.6 6_565 . ?
N4 C21' H21E 109.5 . . ?
C8A C21' H21E 61.3 6_565 . ?
H21D C21' H21E 109.5 . . ?
N4 C21' H21F 109.5 . . ?
C8A C21' H21F 84.8 6_565 . ?
H21D C21' H21F 109.5 . . ?
H21E C21' H21F 109.5 . . ?
O4' C20' N4 125.2(17) . . ?
O4' C20' H20' 117.4 . . ?
N4 C20' H20' 117.4 . . ?

loop_
_geom_bond_atom_site_label_1
_geom_bond_atom_site_label_2
_geom_bond_distance
_geom_bond_site_symmetry_2
_geom_bond_publ_flag
Zn1 O1 1.975(2) . ?
Zn1 O1 1.975(2) 2 ?
Zn1 N3 2.063(4) . ?
Zn1 N2 2.164(3) . ?
Zn1 N2 2.164(3) 2 ?
N1 C3 1.359(5) . ?
N1 C2 1.420(4) . ?
N1 H1A 0.8600 . ?
O1 C1 1.263(4) . ?
O2 C1 1.239(4) . ?
C2 C5 1.332(5) . ?
C2 C1 1.517(5) . ?
O3 C3 1.213(5) . ?
N2 C12 1.339(4) . ?
N2 C16 1.352(4) . ?
N3 C17 1.336(4) 2 ?
N3 C17 1.336(4) . ?
C3 C4 1.512(6) . ?
C4 H4A 0.9600 . ?
C4 H4B 0.9600 . ?
C4 H4C 0.9600 . ?
C5 C6 1.498(6) . ?
C5 C6A 1.509(5) . ?
C5 H5A 0.9300 . ?
C6 C7 1.3900 . ?
C6 C11 1.3900 . ?
C7 C8 1.3900 . ?
C7 H7A 0.9300 . ?
C8 C9 1.3900 . ?
C8 C8 1.976(12) 7_566 ?
C8 H8A 0.9300 . ?
C9 C10 1.3900 . ?
C9 H9A 0.9300 . ?
C10 C11 1.3900 . ?
C10 H10A 0.9300 . ?
C11 H11A 0.9300 . ?
C6A C7A 1.3900 . ?
C6A C11A 1.3900 . ?
C7A C8A 1.3900 . ?
C7A H7B 0.9300 . ?
C8A C9A 1.3900 . ?
C8A C21' 1.920(11) 6_566 ?
C8A H8B 0.9300 . ?
C9A C10A 1.3900 . ?
C9A H9B 0.9300 . ?
C10A C11A 1.3900 . ?
C10A H10B 0.9300 . ?
C11A H11B 0.9300 . ?
C12 C13 1.381(5) . ?
C12 H12A 0.9300 . ?
C13 C14 1.373(6) . ?
C13 H13A 0.9300 . ?
C14 C15A 1.385(5) . ?
C14 H14 0.9300 . ?
C15A C16 1.388(5) . ?
C15A H15 0.9300 . ?
C16 C17 1.486(5) . ?
C17 C18 1.395(4) . ?
C18 C19 1.385(4) . ?
C18 H18A 0.9300 . ?
C19 H19A 0.9300 . ?
N4 C20' 1.240(9) . ?
N4 C20 1.358(9) . ?
N4 C21 1.442(9) . ?
N4 C22' 1.446(7) . ?
N4 C21' 1.504(8) . ?
N4 C22 1.510(10) . ?
O4 C20 1.30(2) . ?
C20 H20 0.9300 . ?
C21 H21A 0.9600 . ?
C21 H21B 0.9600 . ?
C21 H21C 0.9600 . ?
C22 H22A 0.9600 . ?
C22 H22B 0.9600 . ?
C22 H22C 0.9600 . ?
C22' H22D 0.9600 . ?
C22' H22E 0.9600 . ?
C22' H22F 0.9600 . ?
C21' H21D 0.9600 . ?
C21' H21E 0.9600 . ?
C21' H21F 0.9600 . ?
C20' O4' 1.21(2) . ?
C20' H20' 0.9300 . ?

loop_
_geom_torsion_atom_site_label_1
_geom_torsion_atom_site_label_2
_geom_torsion_atom_site_label_3
_geom_torsion_atom_site_label_4
_geom_torsion
_geom_torsion_site_symmetry_1
_geom_torsion_site_symmetry_2
_geom_torsion_site_symmetry_3
_geom_torsion_site_symmetry_4
_geom_torsion_publ_flag
C3 N1 C2 C5 125.5(4) . . . . ?
C3 N1 C2 C1 -57.5(5) . . . . ?
Zn1 O1 C1 O2 -0.9(5) . . . . ?
Zn1 O1 C1 C2 177.0(2) . . . . ?
C5 C2 C1 O2 154.2(3) . . . . ?
N1 C2 C1 O2 -23.0(5) . . . . ?
C5 C2 C1 O1 -23.8(5) . . . . ?
N1 C2 C1 O1 159.0(3) . . . . ?
C2 N1 C3 O3 -11.4(6) . . . . ?
C2 N1 C3 C4 168.2(4) . . . . ?
N1 C2 C5 C6 7.2(7) . . . . ?
C1 C2 C5 C6 -169.7(5) . . . . ?
N1 C2 C5 C6A -13.4(6) . . . . ?
C1 C2 C5 C6A 169.7(4) . . . . ?
C2 C5 C6 C7 36.7(7) . . . . ?
C2 C5 C6 C11 -136.3(5) . . . . ?
C11 C6 C7 C8 0.0 . . . . ?
C5 C6 C7 C8 -172.9(6) . . . . ?
C6 C7 C8 C9 0.0 . . . . ?
C6 C7 C8 C8 -106.4(8) . . . 7_566 ?
C7 C8 C9 C10 0.0 . . . . ?
C8 C8 C9 C10 110.7(7) 7_566 . . . ?
C8 C9 C10 C11 0.0 . . . . ?
C9 C10 C11 C6 0.0 . . . . ?
C7 C6 C11 C10 0.0 . . . . ?
C5 C6 C11 C10 173.2(6) . . . . ?
C2 C5 C6A C7A 25.0(7) . . . . ?
C2 C5 C6A C11A -150.8(4) . . . . ?
C11A C6A C7A C8A 0.0 . . . . ?
C5 C6A C7A C8A -175.6(6) . . . . ?
C6A C7A C8A C9A 0.0 . . . . ?
C6A C7A C8A C21' 115.8(6) . . . 6_566 ?
C7A C8A C9A C10A 0.0 . . . . ?
C21' C8A C9A C10A -106.4(5) 6_566 . . . ?
C8A C9A C10A C11A 0.0 . . . . ?
C9A C10A C11A C6A 0.0 . . . . ?
C7A C6A C11A C10A 0.0 . . . . ?
C5 C6A C11A C10A 176.0(5) . . . . ?
C16 N2 C12 C13 -0.1(5) . . . . ?
Zn1 N2 C12 C13 -178.3(3) . . . . ?
N2 C12 C13 C14 -0.1(5) . . . . ?
C12 C13 C14 C15A 0.2(5) . . . . ?
C13 C14 C15A C16 -0.1(5) . . . . ?
C12 N2 C16 C15A 0.2(5) . . . . ?
Zn1 N2 C16 C15A 178.6(2) . . . . ?
C12 N2 C16 C17 -176.9(3) . . . . ?
Zn1 N2 C16 C17 1.5(3) . . . . ?
C14 C15A C16 N2 -0.1(5) . . . . ?
C14 C15A C16 C17 176.8(3) . . . . ?
C17 N3 C17 C18 -1.4(2) 2 . . . ?
Zn1 N3 C17 C18 178.6(2) . . . . ?
C17 N3 C17 C16 177.4(3) 2 . . . ?
Zn1 N3 C17 C16 -2.6(3) . . . . ?
N2 C16 C17 N3 0.6(4) . . . . ?
C15A C16 C17 N3 -176.5(3) . . . . ?
N2 C16 C17 C18 179.3(3) . . . . ?
C15A C16 C17 C18 2.2(5) . . . . ?
N3 C17 C18 C19 2.7(4) . . . . ?
C16 C17 C18 C19 -175.9(3) . . . . ?
C17 C18 C19 C18 -1.3(2) . . . 2 ?
C21 N4 C20 O4 -5.6(19) . . . . ?
C22 N4 C20 O4 -177.6(17) . . . . ?
C20' N4 C21' C8A 80(5) . . . 6_565 ?
C22' N4 C21' C8A -117(5) . . . 6_565 ?
C22' N4 C20' O4' -176.6(18) . . . . ?
C21' N4 C20' O4' -18(2) . . . . ?
